data_4328811
loop_
_publ_author_name
'George N. Oh'
'Eun Sang Choi'
'James A. Ibers'

_publ_contact_author_address
;
Department of Chemistry
Northwestern University
Evanston, IL 60208-3113
;
_publ_contact_author_email ibers@chem.northwestern.edu
_publ_contact_author_fax '1 847 491 2976'
_publ_contact_author_name 'James A. Ibers'
_publ_contact_author_phone '1 847 491 5449'
_publ_section_title
;
 Syntheses and Characterization of Nine Quaternary Uranium Chalcogenides
 Among the Compounds A2M3UQ6 (A = K, Rb, Cs; M = Pd, Pt; Q = S, Se)
;
_journal_name_full 'Inorganic Chemistry'
_journal_page_first 4224
_journal_page_last 4230
_journal_paper_doi 10.1021/ic2027048
_journal_volume 51
_journal_year 2012
_chemical_formula_sum 'Pt3 Rb2 Se6 U'
_chemical_formula_weight 1468.00
_chemical_name_systematic
; 
 Dirubidium triplatinum(II) uranium(IV) selenide
;
_space_group_IT_number 69
_symmetry_cell_setting orthorhombic
_symmetry_space_group_name_Hall '-F 2 2'
_symmetry_space_group_name_H-M 'F m m m'
_atom_sites_solution_primary direct
_atom_sites_solution_secondary difmap
_audit_creation_method SHELXL-97
_cell_angle_alpha 90.00
_cell_angle_beta 90.00
_cell_angle_gamma 90.00
_cell_formula_units_Z 8
_cell_length_a 10.04670(10)
_cell_length_b 14.78610(10)
_cell_length_c 17.4663(2)
_cell_measurement_reflns_used 3927
_cell_measurement_temperature 100(2)
_cell_measurement_theta_max 36.954
_cell_measurement_theta_min 2.714
_cell_volume 2594.65(4)
_computing_cell_refinement 'SAINT (Bruker, 2009)'
_computing_data_collection 'APEX2 (Bruker, 2009)'
_computing_data_reduction SAINT
_computing_molecular_graphics 'Crystalmaker (Palmer, 2009)'
_computing_publication_material 'SHELXL (Sheldrick, 2008a)'
_computing_structure_refinement 'SHELXL (Sheldrick, 2008a)'
_computing_structure_solution 'SHELXS (Sheldrick, 2008a)'
_diffrn_ambient_temperature 100(2)
_diffrn_measured_fraction_theta_full 0.998
_diffrn_measured_fraction_theta_max 0.870
_diffrn_measurement_device_type 'Bruker APEXII CCD'
_diffrn_measurement_method '/w and /f'
_diffrn_radiation_monochromator graphite
_diffrn_radiation_source 'fine-focus sealed tube'
_diffrn_radiation_type MoK\a
_diffrn_radiation_wavelength 0.71073
_diffrn_reflns_av_R_equivalents 0.0286
_diffrn_reflns_av_sigmaI/netI 0.0192
_diffrn_reflns_limit_h_max 16
_diffrn_reflns_limit_h_min -16
_diffrn_reflns_limit_k_max 25
_diffrn_reflns_limit_k_min -25
_diffrn_reflns_limit_l_max 27
_diffrn_reflns_limit_l_min -20
_diffrn_reflns_number 11140
_diffrn_reflns_theta_full 25.00
_diffrn_reflns_theta_max 37.25
_diffrn_reflns_theta_min 2.33
_exptl_absorpt_coefficient_mu 68.930
_exptl_absorpt_correction_T_max 0.17409
_exptl_absorpt_correction_T_min 0.02786
_exptl_absorpt_correction_type numerical
_exptl_absorpt_process_details 'face indexed, SADABS (Sheldrick, 2008b)'
_exptl_crystal_colour black
_exptl_crystal_density_diffrn 7.516
_exptl_crystal_description 'hexagonal prism'
_exptl_crystal_F_000 4832
_exptl_crystal_size_max 0.111
_exptl_crystal_size_mid 0.091
_exptl_crystal_size_min 0.039
_refine_diff_density_max 1.765
_refine_diff_density_min -1.617
_refine_diff_density_rms 0.322
_refine_ls_extinction_coef 0.000109(3)
_refine_ls_extinction_expression Fc^*^=kFc[1+0.001xFc^2^\l^3^/sin(2\q)]^-1/4^
_refine_ls_extinction_method SHELXL
_refine_ls_goodness_of_fit_ref 1.201
_refine_ls_matrix_type full
_refine_ls_number_parameters 38
_refine_ls_number_reflns 1615
_refine_ls_number_restraints 0
_refine_ls_restrained_S_all 1.201
_refine_ls_R_factor_all 0.0247
_refine_ls_R_factor_gt 0.0194
_refine_ls_shift/su_max 0.001
_refine_ls_shift/su_mean 0.000
_refine_ls_structure_factor_coef Fsqd
_refine_ls_weighting_details
;
 calc 1/[\s^2^(Fo^2^)+(0.0137Fo^2^)^2^] 
;
_refine_ls_weighting_scheme calc
_refine_ls_wR_factor_gt 0.0375
_refine_ls_wR_factor_ref 0.0386
_reflns_number_gt 1442
_reflns_number_total 1615
_reflns_threshold_expression >2sigma(I)
_cod_data_source_file ic2027048_si_002_5.cif
_cod_data_source_block rbuptse1
_cod_original_cell_volume 2594.64(4)
_cod_database_code 4328811

loop_
_symmetry_equiv_pos_as_xyz
'x, y, z'
'-x, -y, z'
'-x, y, -z'
'x, -y, -z'
'x, y+1/2, z+1/2'
'-x, -y+1/2, z+1/2'
'-x, y+1/2, -z+1/2'
'x, -y+1/2, -z+1/2'
'x+1/2, y, z+1/2'
'-x+1/2, -y, z+1/2'
'-x+1/2, y, -z+1/2'
'x+1/2, -y, -z+1/2'
'x+1/2, y+1/2, z'
'-x+1/2, -y+1/2, z'
'-x+1/2, y+1/2, -z'
'x+1/2, -y+1/2, -z'
'-x, -y, -z'
'x, y, -z'
'x, -y, z'
'-x, y, z'
'-x, -y+1/2, -z+1/2'
'x, y+1/2, -z+1/2'
'x, -y+1/2, z+1/2'
'-x, y+1/2, z+1/2'
'-x+1/2, -y, -z+1/2'
'x+1/2, y, -z+1/2'
'x+1/2, -y, z+1/2'
'-x+1/2, y, z+1/2'
'-x+1/2, -y+1/2, -z'
'x+1/2, y+1/2, -z'
'x+1/2, -y+1/2, z'
'-x+1/2, y+1/2, z'

loop_
_atom_site_label
_atom_site_type_symbol
_atom_site_fract_x
_atom_site_fract_y
_atom_site_fract_z
_atom_site_U_iso_or_equiv
_atom_site_adp_type
_atom_site_occupancy
_atom_site_symmetry_multiplicity
_atom_site_calc_flag
_atom_site_refinement_flags
U1 U 0.0000 0.0000 0.167396(13) 0.00546(5) Uani 1 4 d S
Pt1 Pt 0.334141(15) 0.0000 0.161090(10) 0.00482(4) Uani 1 2 d S
Pt2 Pt 0.16765(2) 0.0000 0.0000 0.00450(5) Uani 1 4 d S
Rb1 Rb 0.2500 0.2500 0.2500 0.00631(11) Uani 1 4 d S
Rb2 Rb 0.0000 0.32056(6) 0.0000 0.01946(15) Uani 1 4 d S
Se1 Se 0.19201(3) 0.11567(2) 0.099709(18) 0.00574(7) Uani 1 1 d .
Se2 Se 0.0000 0.11397(3) 0.30085(3) 0.00562(8) Uani 1 2 d S

loop_
_atom_site_aniso_label
_atom_site_aniso_U_11
_atom_site_aniso_U_22
_atom_site_aniso_U_33
_atom_site_aniso_U_23
_atom_site_aniso_U_13
_atom_site_aniso_U_12
U1 0.00580(10) 0.00487(9) 0.00572(11) 0.000 0.000 0.000
Pt1 0.00456(8) 0.00490(7) 0.00499(8) 0.000 -0.00035(5) 0.000
Pt2 0.00554(10) 0.00406(9) 0.00389(11) 0.000 0.000 0.000
Rb1 0.0069(2) 0.0053(2) 0.0067(3) 0.000 0.000 0.000
Rb2 0.0122(3) 0.0361(4) 0.0100(3) 0.000 0.000 0.000
Se1 0.00702(13) 0.00462(12) 0.00557(14) -0.00038(10) -0.00036(10) -0.00020(10)
Se2 0.00522(18) 0.00502(16) 0.00660(19) 0.00020(15) 0.000 0.000

loop_
_atom_type_symbol
_atom_type_description
_atom_type_scat_dispersion_real
_atom_type_scat_dispersion_imag
_atom_type_scat_source
Se Se -0.0929 2.2259 'International Tables Vol C Tables 4.2.6.8 and 6.1.1.4'
Rb Rb -0.9393 2.9676 'International Tables Vol C Tables 4.2.6.8 and 6.1.1.4'
Pt Pt -1.7033 8.3905 'International Tables Vol C Tables 4.2.6.8 and 6.1.1.4'
U U -9.6767 9.6646 'International Tables Vol C Tables 4.2.6.8 and 6.1.1.4'

loop_
_geom_angle_atom_site_label_1
_geom_angle_atom_site_label_2
_geom_angle_atom_site_label_3
_geom_angle
_geom_angle_site_symmetry_1
_geom_angle_site_symmetry_3
Se1 U1 Se1 130.731(15) . 2
Se1 U1 Se1 85.710(13) . 20
Se1 U1 Se1 74.177(12) 2 20
Se1 U1 Se1 74.176(12) . 19
Se1 U1 Se1 85.709(13) 2 19
Se1 U1 Se1 130.731(15) 20 19
Se1 U1 Se2 133.717(8) . 2
Se1 U1 Se2 89.111(9) 2 2
Se1 U1 Se2 133.718(8) 20 2
Se1 U1 Se2 89.111(9) 19 2
Se1 U1 Se2 89.111(9) . .
Se1 U1 Se2 133.718(8) 2 .
Se1 U1 Se2 89.111(9) 20 .
Se1 U1 Se2 133.718(8) 19 .
Se2 U1 Se2 71.730(18) 2 .
Se1 U1 Pt1 131.768(8) . 2
Se1 U1 Pt1 46.097(6) 2 2
Se1 U1 Pt1 46.097(6) 20 2
Se1 U1 Pt1 131.767(8) 19 2
Se2 U1 Pt1 91.523(4) 2 2
Se2 U1 Pt1 91.523(4) . 2
Se1 U1 Pt1 46.096(6) . .
Se1 U1 Pt1 131.767(8) 2 .
Se1 U1 Pt1 131.767(8) 20 .
Se1 U1 Pt1 46.097(6) 19 .
Se2 U1 Pt1 91.523(4) 2 .
Se2 U1 Pt1 91.523(4) . .
Pt1 U1 Pt1 176.241(10) 2 .
Se1 U1 Pt2 45.517(7) . .
Se1 U1 Pt2 88.758(9) 2 .
Se1 U1 Pt2 88.758(9) 20 .
Se1 U1 Pt2 45.518(7) 19 .
Se2 U1 Pt2 134.605(6) 2 .
Se2 U1 Pt2 134.605(6) . .
Pt1 U1 Pt2 118.065(7) 2 .
Pt1 U1 Pt2 58.176(5) . .
Se1 U1 Pt2 88.758(9) . 17
Se1 U1 Pt2 45.518(7) 2 17
Se1 U1 Pt2 45.518(7) 20 17
Se1 U1 Pt2 88.758(9) 19 17
Se2 U1 Pt2 134.605(6) 2 17
Se2 U1 Pt2 134.605(6) . 17
Pt1 U1 Pt2 58.175(5) 2 17
Pt1 U1 Pt2 118.066(7) . 17
Pt2 U1 Pt2 59.890(7) . 17
Se1 U1 Pt1 91.928(7) . 25
Se1 U1 Pt1 134.018(8) 2 25
Se1 U1 Pt1 134.018(8) 20 25
Se1 U1 Pt1 91.928(7) 19 25
Se2 U1 Pt1 44.910(7) 2 25
Se2 U1 Pt1 44.910(7) . 25
Pt1 U1 Pt1 120.965(6) 2 25
Pt1 U1 Pt1 62.794(5) . 25
Pt2 U1 Pt1 120.970(4) . 25
Pt2 U1 Pt1 179.140(6) 17 25
Se1 U1 Pt1 134.018(8) . 26_455
Se1 U1 Pt1 91.928(7) 2 26_455
Se1 U1 Pt1 91.928(7) 20 26_455
Se1 U1 Pt1 134.018(8) 19 26_455
Se2 U1 Pt1 44.910(7) 2 26_455
Se2 U1 Pt1 44.911(7) . 26_455
Pt1 U1 Pt1 62.795(5) 2 26_455
Pt1 U1 Pt1 120.964(6) . 26_455
Pt2 U1 Pt1 179.140(6) . 26_455
Pt2 U1 Pt1 120.970(4) 17 26_455
Pt1 U1 Pt1 58.169(7) 25 26_455
Se2 Pt1 Se2 86.415(16) 26 25
Se2 Pt1 Se1 91.977(11) 26 .
Se2 Pt1 Se1 169.009(14) 25 .
Se2 Pt1 Se1 169.009(15) 26 19
Se2 Pt1 Se1 91.976(11) 25 19
Se1 Pt1 Se1 87.534(15) . 19
Se2 Pt1 U1 131.896(8) 26 .
Se2 Pt1 U1 131.896(8) 25 .
Se1 Pt1 U1 55.738(8) . .
Se1 Pt1 U1 55.738(8) 19 .
Se2 Pt1 U1 55.590(11) 26 25
Se2 Pt1 U1 55.590(11) 25 25
Se1 Pt1 U1 131.273(8) . 25
Se1 Pt1 U1 131.272(8) 19 25
U1 Pt1 U1 117.206(5) . 25
Se2 Pt1 Rb1 54.527(7) 26 .
Se2 Pt1 Rb1 130.915(11) 25 .
Se1 Pt1 Rb1 54.631(7) . .
Se1 Pt1 Rb1 132.006(8) 19 .
U1 Pt1 Rb1 77.372(3) . .
U1 Pt1 Rb1 76.649(3) 25 .
Se2 Pt1 Rb1 130.915(11) 26 25
Se2 Pt1 Rb1 54.527(7) 25 25
Se1 Pt1 Rb1 132.005(8) . 25
Se1 Pt1 Rb1 54.631(7) 19 25
U1 Pt1 Rb1 77.372(3) . 25
U1 Pt1 Rb1 76.649(3) 25 25
Rb1 Pt1 Rb1 128.875(4) . 25
Se2 Pt1 Rb2 110.116(11) 26 13_545
Se2 Pt1 Rb2 58.748(12) 25 13_545
Se1 Pt1 Rb2 112.002(11) . 13_545
Se1 Pt1 Rb2 60.197(9) 19 13_545
U1 Pt1 Rb2 114.671(5) . 13_545
U1 Pt1 Rb2 113.051(5) 25 13_545
Rb1 Pt1 Rb2 154.587(10) . 13_545
Rb1 Pt1 Rb2 76.495(9) 25 13_545
Se2 Pt1 Rb2 58.748(12) 26 29
Se2 Pt1 Rb2 110.116(11) 25 29
Se1 Pt1 Rb2 60.198(9) . 29
Se1 Pt1 Rb2 112.002(11) 19 29
U1 Pt1 Rb2 114.671(5) . 29
U1 Pt1 Rb2 113.051(5) 25 29
Rb1 Pt1 Rb2 76.495(9) . 29
Rb1 Pt1 Rb2 154.587(10) 25 29
Rb2 Pt1 Rb2 78.108(18) 13_545 29
Se1 Pt2 Se1 168.548(17) . 4
Se1 Pt2 Se1 88.405(14) . 19
Se1 Pt2 Se1 90.453(14) 4 19
Se1 Pt2 Se1 90.454(14) . 18
Se1 Pt2 Se1 88.406(14) 4 18
Se1 Pt2 Se1 168.548(17) 19 18
Se1 Pt2 U1 55.575(7) . .
Se1 Pt2 U1 131.677(8) 4 .
Se1 Pt2 U1 55.575(7) 19 .
Se1 Pt2 U1 131.677(8) 18 .
Se1 Pt2 U1 131.678(8) . 17
Se1 Pt2 U1 55.575(7) 4 17
Se1 Pt2 U1 131.677(8) 19 17
Se1 Pt2 U1 55.575(7) 18 17
U1 Pt2 U1 120.110(7) . 17
Se1 Pt2 Rb2 59.213(9) . 29
Se1 Pt2 Rb2 110.832(10) 4 29
Se1 Pt2 Rb2 110.832(10) 19 29
Se1 Pt2 Rb2 59.213(9) 18 29
U1 Pt2 Rb2 113.005(4) . 29
U1 Pt2 Rb2 113.005(4) 17 29
Se1 Pt2 Rb2 110.831(10) . 13_545
Se1 Pt2 Rb2 59.213(9) 4 13_545
Se1 Pt2 Rb2 59.213(9) 19 13_545
Se1 Pt2 Rb2 110.832(10) 18 13_545
U1 Pt2 Rb2 113.005(4) . 13_545
U1 Pt2 Rb2 113.005(4) 17 13_545
Rb2 Pt2 Rb2 76.940(18) 29 13_545
Se2 Rb1 Se2 149.139(16) . 14
Se2 Rb1 Se2 82.398(11) . 21
Se2 Rb1 Se2 105.895(11) 14 21
Se2 Rb1 Se2 105.895(12) . 26
Se2 Rb1 Se2 82.398(11) 14 26
Se2 Rb1 Se2 149.139(16) 21 26
Se2 Rb1 Se1 91.026(9) . 8
Se2 Rb1 Se1 64.165(8) 14 8
Se2 Rb1 Se1 73.728(10) 21 8
Se2 Rb1 Se1 134.272(9) 26 8
Se2 Rb1 Se1 64.164(8) . 11
Se2 Rb1 Se1 91.027(9) 14 11
Se2 Rb1 Se1 134.272(9) 21 11
Se2 Rb1 Se1 73.728(10) 26 11
Se1 Rb1 Se1 76.511(11) 8 11
Se2 Rb1 Se1 134.272(9) . 14
Se2 Rb1 Se1 73.728(10) 14 14
Se2 Rb1 Se1 64.165(8) 21 14
Se2 Rb1 Se1 91.027(9) 26 14
Se1 Rb1 Se1 107.099(10) 8 14
Se1 Rb1 Se1 159.926(10) 11 14
Se2 Rb1 Se1 73.728(10) . .
Se2 Rb1 Se1 134.272(9) 14 .
Se2 Rb1 Se1 91.028(9) 21 .
Se2 Rb1 Se1 64.164(8) 26 .
Se1 Rb1 Se1 159.926(10) 8 .
Se1 Rb1 Se1 107.098(10) 11 .
Se1 Rb1 Se1 76.511(10) 14 .
Se2 Rb1 Pt1 73.292(7) . .
Se2 Rb1 Pt1 119.287(6) 14 .
Se2 Rb1 Pt1 126.724(7) 21 .
Se2 Rb1 Pt1 36.905(6) 26 .
Se1 Rb1 Pt1 150.404(6) 8 .
Se1 Rb1 Pt1 74.078(6) 11 .
Se1 Rb1 Pt1 101.679(6) 14 .
Se1 Rb1 Pt1 37.096(6) . .
Se2 Rb1 Pt1 126.722(7) . 22
Se2 Rb1 Pt1 36.906(6) 14 22
Se2 Rb1 Pt1 73.291(7) 21 22
Se2 Rb1 Pt1 119.287(6) 26 22
Se1 Rb1 Pt1 37.096(6) 8 22
Se1 Rb1 Pt1 101.678(6) 11 22
Se1 Rb1 Pt1 74.079(6) 14 22
Se1 Rb1 Pt1 150.405(6) . 22
Pt1 Rb1 Pt1 156.189(4) . 22
Se2 Rb1 Pt1 36.906(6) . 25
Se2 Rb1 Pt1 126.723(7) 14 25
Se2 Rb1 Pt1 119.287(6) 21 25
Se2 Rb1 Pt1 73.291(7) 26 25
Se1 Rb1 Pt1 101.678(6) 8 25
Se1 Rb1 Pt1 37.096(6) 11 25
Se1 Rb1 Pt1 150.405(6) 14 25
Se1 Rb1 Pt1 74.078(6) . 25
Pt1 Rb1 Pt1 51.125(4) . 25
Pt1 Rb1 Pt1 135.457(5) 22 25
Se2 Rb1 Pt1 119.287(6) . 14
Se2 Rb1 Pt1 73.291(7) 14 14
Se2 Rb1 Pt1 36.906(6) 21 14
Se2 Rb1 Pt1 126.723(7) 26 14
Se1 Rb1 Pt1 74.079(6) 8 14
Se1 Rb1 Pt1 150.405(6) 11 14
Se1 Rb1 Pt1 37.096(6) 14 14
Se1 Rb1 Pt1 101.679(6) . 14
Pt1 Rb1 Pt1 135.458(5) . 14
Pt1 Rb1 Pt1 51.125(4) 22 14
Pt1 Rb1 Pt1 156.190(4) 25 14
Se2 Rb2 Se2 148.90(3) 21 6_554
Se2 Rb2 Se1 58.298(6) 21 14
Se2 Rb2 Se1 112.823(12) 6_554 14
Se2 Rb2 Se1 112.823(12) 21 16_455
Se2 Rb2 Se1 58.298(6) 6_554 16_455
Se1 Rb2 Se1 150.26(3) 14 16_455
Se2 Rb2 Se1 112.823(12) 21 29
Se2 Rb2 Se1 58.298(6) 6_554 29
Se1 Rb2 Se1 56.595(10) 14 29
Se1 Rb2 Se1 114.761(14) 16_455 29
Se2 Rb2 Se1 58.298(6) 21 31_455
Se2 Rb2 Se1 112.823(12) 6_554 31_455
Se1 Rb2 Se1 114.761(14) 14 31_455
Se1 Rb2 Se1 56.595(10) 16_455 31_455
Se1 Rb2 Se1 150.26(3) 29 31_455
Se2 Rb2 Se1 128.597(15) 21 3
Se2 Rb2 Se1 77.476(9) 6_554 3
Se1 Rb2 Se1 143.97(2) 14 3
Se1 Rb2 Se1 65.220(9) 16_455 3
Se1 Rb2 Se1 113.266(13) 29 3
Se1 Rb2 Se1 89.688(9) 31_455 3
Se2 Rb2 Se1 77.476(9) 21 20
Se2 Rb2 Se1 128.597(15) 6_554 20
Se1 Rb2 Se1 113.266(12) 14 20
Se1 Rb2 Se1 89.688(9) 16_455 20
Se1 Rb2 Se1 143.97(2) 29 20
Se1 Rb2 Se1 65.220(9) 31_455 20
Se1 Rb2 Se1 51.739(13) 3 20
Se2 Rb2 Se1 128.597(15) 21 18
Se2 Rb2 Se1 77.476(9) 6_554 18
Se1 Rb2 Se1 89.688(9) 14 18
Se1 Rb2 Se1 113.266(13) 16_455 18
Se1 Rb2 Se1 65.220(9) 29 18
Se1 Rb2 Se1 143.97(2) 31_455 18
Se1 Rb2 Se1 57.802(13) 3 18
Se1 Rb2 Se1 81.251(18) 20 18
Se2 Rb2 Se1 77.476(9) 21 .
Se2 Rb2 Se1 128.597(15) 6_554 .
Se1 Rb2 Se1 65.221(9) 14 .
Se1 Rb2 Se1 143.97(2) 16_455 .
Se1 Rb2 Se1 89.688(9) 29 .
Se1 Rb2 Se1 113.266(12) 31_455 .
Se1 Rb2 Se1 81.251(18) 3 .
Se1 Rb2 Se1 57.802(13) 20 .
Se1 Rb2 Se1 51.738(13) 18 .
Se2 Rb2 Pt1 35.647(7) 21 14
Se2 Rb2 Pt1 118.34(2) 6_554 14
Se1 Rb2 Pt1 35.735(7) 14 14
Se1 Rb2 Pt1 119.232(19) 16_455 14
Se1 Rb2 Pt1 79.732(11) 29 14
Se1 Rb2 Pt1 81.655(11) 31_455 14
Se1 Rb2 Pt1 163.942(12) 3 14
Se1 Rb2 Pt1 112.205(5) 20 14
Se1 Rb2 Pt1 125.344(6) 18 14
Se1 Rb2 Pt1 89.738(5) . 14
Se2 Rb2 Pt1 35.647(7) 21 13_455
Se2 Rb2 Pt1 118.34(2) 6_554 13_455
Se1 Rb2 Pt1 81.655(11) 14 13_455
Se1 Rb2 Pt1 79.732(11) 16_455 13_455
Se1 Rb2 Pt1 119.232(19) 29 13_455
Se1 Rb2 Pt1 35.735(7) 31_455 13_455
Se1 Rb2 Pt1 125.344(5) 3 13_455
Se1 Rb2 Pt1 89.738(5) 20 13_455
Se1 Rb2 Pt1 163.942(12) 18 13_455
Se1 Rb2 Pt1 112.206(5) . 13_455
Pt1 Rb2 Pt1 46.621(7) 14 13_455
Pt2 Se1 Pt1 83.291(10) . .
Pt2 Se1 U1 78.908(10) . .
Pt1 Se1 U1 78.166(9) . .
Pt2 Se1 Rb1 171.524(12) . .
Pt1 Se1 Rb1 88.273(10) . .
U1 Se1 Rb1 98.599(10) . .
Pt2 Se1 Rb2 85.781(13) . 29
Pt1 Se1 Rb2 84.068(13) . 29
U1 Se1 Rb2 157.702(16) . 29
Rb1 Se1 Rb2 94.186(11) . 29
Pt2 Se1 Rb2 99.857(12) . .
Pt1 Se1 Rb2 173.362(13) . .
U1 Se1 Rb2 108.110(10) . .
Rb1 Se1 Rb2 88.619(10) . .
Rb2 Se1 Rb2 90.312(9) 29 .
Pt1 Se2 Pt1 85.219(14) 26_455 25
Pt1 Se2 U1 79.500(11) 26_455 .
Pt1 Se2 U1 79.500(11) 25 .
Pt1 Se2 Rb1 173.605(12) 26_455 .
Pt1 Se2 Rb1 88.567(3) 25 .
U1 Se2 Rb1 97.897(11) . .
Pt1 Se2 Rb1 88.567(3) 26_455 21
Pt1 Se2 Rb1 173.605(12) 25 21
U1 Se2 Rb1 97.897(11) . 21
Rb1 Se2 Rb1 97.602(11) . 21
Pt1 Se2 Rb2 85.604(16) 26_455 21
Pt1 Se2 Rb2 85.604(16) 25 21
U1 Se2 Rb2 159.69(2) . 21
Rb1 Se2 Rb2 95.440(12) . 21
Rb1 Se2 Rb2 95.440(12) 21 21

loop_
_geom_bond_atom_site_label_1
_geom_bond_atom_site_label_2
_geom_bond_distance
_geom_bond_site_symmetry_2
U1 Se1 2.8363(3) .
U1 Se1 2.8363(3) 2
U1 Se1 2.8363(3) 20
U1 Se1 2.8363(3) 19
U1 Se2 2.8763(5) 2
U1 Se2 2.8763(5) .
U1 Pt1 3.35878(16) 2
U1 Pt1 3.35882(16) .
U1 Pt2 3.3742(2) .
U1 Pt2 3.3742(2) 17
U1 Pt1 3.4280(3) 25
U1 Pt1 3.4280(3) 26_455
Pt1 Se2 2.4614(3) 26
Pt1 Se2 2.4614(3) 25
Pt1 Se1 2.4726(3) .
Pt1 Se1 2.4727(3) 19
Pt1 U1 3.4280(3) 25
Pt1 Rb1 4.0976 .
Pt1 Rb1 4.0976 25
Pt1 Rb2 4.2110(5) 13_545
Pt1 Rb2 4.2110(5) 29
Pt2 Se1 2.4532(3) .
Pt2 Se1 2.4532(3) 4
Pt2 Se1 2.4532(3) 19
Pt2 Se1 2.4532(3) 18
Pt2 U1 3.3742(2) 17
Pt2 Rb2 4.2648(5) 29
Pt2 Rb2 4.2648(5) 13_545
Rb1 Se2 3.3381(3) .
Rb1 Se2 3.3381(3) 14
Rb1 Se2 3.3381(3) 21
Rb1 Se2 3.3381(3) 26
Rb1 Se1 3.3429(3) 8
Rb1 Se1 3.3429(3) 11
Rb1 Se1 3.3429(3) 14
Rb1 Se1 3.3429(3) .
Rb1 Pt1 4.0976 22
Rb1 Pt1 4.0976 25
Rb1 Pt1 4.0976 14
Rb2 Se2 3.6106(5) 21
Rb2 Se2 3.6106(5) 6_554
Rb2 Se1 3.6738(4) 14
Rb2 Se1 3.6738(4) 16_455
Rb2 Se1 3.6738(4) 29
Rb2 Se1 3.6738(4) 31_455
Rb2 Se1 3.9915(7) 3
Rb2 Se1 3.9914(7) 20
Rb2 Se1 3.9914(7) 18
Rb2 Se1 3.9915(7) .
Rb2 Pt1 4.2110(5) 14
Rb2 Pt1 4.2110(5) 13_455
Se1 Rb2 3.6737(4) 29
Se2 Pt1 2.4614(3) 26_455
Se2 Pt1 2.4614(3) 25
Se2 Rb1 3.3381(3) 21
Se2 Rb2 3.6106(5) 21
